data_4135095
loop_
_publ_author_name
'Fu, Liang'
'Zhang, Zhihan'
'Chen, Pinhong'
'Lin, Zhenyang'
'Liu, Guosheng'

_publ_section_title
;
 Enantioselective Copper-Catalyzed Alkynylation of Benzylic C-H Bonds via
 Radical Relay.
;
_journal_name_full 'Journal of the American Chemical Society'
_journal_paper_doi 10.1021/jacs.0c05373
_journal_year 2020
_chemical_absolute_configuration rmad
_chemical_formula_moiety 'C20 H23 Br Si'
_chemical_formula_sum 'C20 H23 Br Si'
_chemical_formula_weight 371.38
_space_group_crystal_system monoclinic
_space_group_IT_number 4
_space_group_name_Hall 'P 2yb'
_space_group_name_H-M_alt 'P 1 21 1'
_atom_sites_solution_hydrogens geom
_atom_sites_solution_primary dual
_audit_creation_date 2019-07-17
_audit_creation_method
;
Olex2 1.2
(compiled 2018.05.29 svn.r3508 for OlexSys, GUI svn.r5506)
;
_cell_angle_alpha 90
_cell_angle_beta 98.177(9)
_cell_angle_gamma 90
_cell_formula_units_Z 2
_cell_length_a 6.2063(10)
_cell_length_b 8.2335(13)
_cell_length_c 18.476(3)
_cell_measurement_reflns_used 7659
_cell_measurement_temperature 170(2)
_cell_measurement_theta_max 55.29
_cell_measurement_theta_min 4.207
_cell_volume 934.5(3)
_computing_cell_refinement 'SAINT v8.37A (Bruker, 2015)'
_computing_data_reduction 'SAINT v8.37A (Bruker, 2015)'
_computing_molecular_graphics 'Olex2 (Dolomanov et al., 2009)'
_computing_publication_material 'Olex2 (Dolomanov et al., 2009)'
_computing_structure_refinement 'ShelXL (Sheldrick, 2015)'
_computing_structure_solution 'ShelXT (Sheldrick, 2015)'
_diffrn_ambient_temperature 170.01
_diffrn_measured_fraction_theta_full 0.984
_diffrn_measured_fraction_theta_max 0.979
_diffrn_measurement_device_type 'Bruker D8 Venture'
_diffrn_measurement_method '\f and \w scans'
_diffrn_radiation_type GaK\a
_diffrn_radiation_wavelength 1.34139
_diffrn_reflns_av_R_equivalents 0.1262
_diffrn_reflns_av_unetI/netI 0.1428
_diffrn_reflns_Laue_measured_fraction_full 0.984
_diffrn_reflns_Laue_measured_fraction_max 0.979
_diffrn_reflns_limit_h_max 7
_diffrn_reflns_limit_h_min -7
_diffrn_reflns_limit_k_max 10
_diffrn_reflns_limit_k_min -10
_diffrn_reflns_limit_l_max 19
_diffrn_reflns_limit_l_min -22
_diffrn_reflns_number 8682
_diffrn_reflns_point_group_measured_fraction_full 0.960
_diffrn_reflns_point_group_measured_fraction_max 0.947
_diffrn_reflns_theta_full 53.594
_diffrn_reflns_theta_max 55.424
_diffrn_reflns_theta_min 4.206
_diffrn_standards_number 0
_exptl_absorpt_coefficient_mu 2.416
_exptl_absorpt_correction_T_max 0.7508
_exptl_absorpt_correction_T_min 0.3477
_exptl_absorpt_correction_type multi-scan
_exptl_absorpt_process_details
'SADABS-2016/2 (Bruker,2016/2) was used for absorption correction. wR2(int) was 0.1715 before and 0.1172 after correction. The Ratio of minimum to maximum transmission is 0.4643. The \l/2 correction factor is Not present.'
_exptl_crystal_colour colourless
_exptl_crystal_density_diffrn 1.320
_exptl_crystal_description plate
_exptl_crystal_F_000 384
_exptl_crystal_size_max 0.1
_exptl_crystal_size_mid 0.08
_exptl_crystal_size_min 0.005
_refine_diff_density_max 1.062
_refine_diff_density_min -0.743
_refine_diff_density_rms 0.115
_refine_ls_abs_structure_details
;
 Flack x determined using 790 quotients [(I+)-(I-)]/[(I+)+(I-)]
 (Parsons, Flack and Wagner, Acta Cryst. B69 (2013) 249-259).
;
_refine_ls_abs_structure_Flack 0.07(5)
_refine_ls_extinction_method none
_refine_ls_goodness_of_fit_ref 1.122
_refine_ls_hydrogen_treatment constr
_refine_ls_matrix_type full
_refine_ls_number_parameters 202
_refine_ls_number_reflns 3429
_refine_ls_number_restraints 1
_refine_ls_restrained_S_all 1.122
_refine_ls_R_factor_all 0.1007
_refine_ls_R_factor_gt 0.0841
_refine_ls_shift/su_max 0.000
_refine_ls_shift/su_mean 0.000
_refine_ls_structure_factor_coef Fsqd
_refine_ls_weighting_details 'w=1/[\s^2^(Fo^2^)+(0.1028P)^2^+0.0438P] where P=(Fo^2^+2Fc^2^)/3'
_refine_ls_weighting_scheme calc
_refine_ls_wR_factor_gt 0.2090
_refine_ls_wR_factor_ref 0.2314
_reflns_Friedel_coverage 0.803
_reflns_Friedel_fraction_full 0.932
_reflns_Friedel_fraction_max 0.911
_reflns_number_gt 2612
_reflns_number_total 3429
_reflns_threshold_expression 'I > 2\s(I)'
_cod_data_source_file ja0c05373_si_003.cif
_cod_data_source_block mj19476_0m
_cod_database_code 4135095
_shelx_shelxl_version_number 2016/6
_shelx_space_group_comment
;
The symmetry employed for this shelxl refinement is uniquely defined
by the following loop, which should always be used as a source of
symmetry information in preference to the above space-group names.
They are only intended as comments.
;
_shelx_estimated_absorpt_t_max 0.988
_shelx_estimated_absorpt_t_min 0.794
_olex2_refinement_description
;
1. Fixed Uiso
 At 1.2 times of:
  All C(H) groups, All C(H,H) groups
 At 1.5 times of:
  All C(H,H,H) groups
2.a Ternary CH refined with riding coordinates:
 C1(H1)
2.b Secondary CH2 refined with riding coordinates:
 C4(H4A,H4B), C5(H5A,H5B)
2.c Aromatic/amide H refined with riding coordinates:
 C7(H7), C8(H8), C10(H10), C11(H11), C13(H13), C14(H14), C15(H15), C16(H16),
 C17(H17)
2.d Idealised Me refined as rotating group:
 C18(H18A,H18B,H18C), C19(H19A,H19B,H19C), C20(H20A,H20B,H20C)
;
_olex2_submission_special_instructions 'No special instructions were received'

loop_
_space_group_symop_operation_xyz
'x, y, z'
'-x, y+1/2, -z'

loop_
_atom_site_label
_atom_site_type_symbol
_atom_site_fract_x
_atom_site_fract_y
_atom_site_fract_z
_atom_site_U_iso_or_equiv
_atom_site_adp_type
_atom_site_occupancy
_atom_site_site_symmetry_order
_atom_site_calc_flag
_atom_site_refinement_flags_posn
_atom_site_refinement_flags_adp
_atom_site_refinement_flags_occupancy
_atom_site_disorder_assembly
_atom_site_disorder_group
Br1 Br 0.04155(18) 0.23423(17) 0.80546(5) 0.0665(5) Uani 1 1 d . . . . .
Si1 Si 0.7941(5) 0.6421(4) 0.89827(15) 0.0559(7) Uani 1 1 d . . . . .
C1 C 0.4305(16) 0.3591(14) 0.7100(6) 0.053(2) Uani 1 1 d . . . . .
H1 H 0.278658 0.401963 0.698823 0.064 Uiso 1 1 calc R . . . .
C2 C 0.5479(18) 0.4590(14) 0.7702(6) 0.055(2) Uani 1 1 d . . . . .
C3 C 0.6432(19) 0.5369(14) 0.8188(6) 0.058(3) Uani 1 1 d . . . . .
C4 C 0.417(2) 0.1793(13) 0.7336(6) 0.058(3) Uani 1 1 d . . . . .
H4A H 0.319167 0.120733 0.695185 0.070 Uiso 1 1 calc R . . . .
H4B H 0.563211 0.130225 0.736264 0.070 Uiso 1 1 calc R . . . .
C5 C 0.3356(19) 0.1526(16) 0.8058(6) 0.064(3) Uani 1 1 d . . . . .
H5A H 0.434618 0.207787 0.844880 0.077 Uiso 1 1 calc R . . . .
H5B H 0.338483 0.034896 0.816896 0.077 Uiso 1 1 calc R . . . .
C6 C 0.5364(17) 0.3717(12) 0.6404(5) 0.051(2) Uani 1 1 d . . . . .
C7 C 0.424(2) 0.3023(15) 0.5757(6) 0.063(3) Uani 1 1 d . . . . .
H7 H 0.284765 0.254196 0.576102 0.075 Uiso 1 1 calc R . . . .
C8 C 0.517(2) 0.3047(15) 0.5119(6) 0.059(3) Uani 1 1 d . . . . .
H8 H 0.440263 0.257457 0.468856 0.071 Uiso 1 1 calc R . . . .
C9 C 0.7203(19) 0.3746(13) 0.5091(5) 0.053(2) Uani 1 1 d . . . . .
C10 C 0.826(2) 0.4427(14) 0.5739(6) 0.059(3) Uani 1 1 d . . . . .
H10 H 0.965064 0.491160 0.573825 0.070 Uiso 1 1 calc R . . . .
C11 C 0.7353(19) 0.4418(14) 0.6379(6) 0.060(3) Uani 1 1 d . . . . .
H11 H 0.811515 0.490412 0.680729 0.072 Uiso 1 1 calc R . . . .
C12 C 0.8233(18) 0.3731(12) 0.4418(5) 0.052(2) Uani 1 1 d . . . . .
C13 C 0.743(2) 0.2754(12) 0.3819(6) 0.060(3) Uani 1 1 d . . . . .
H13 H 0.616363 0.211288 0.384195 0.072 Uiso 1 1 calc R . . . .
C14 C 0.843(2) 0.2699(13) 0.3190(6) 0.065(3) Uani 1 1 d . . . . .
H14 H 0.786250 0.200985 0.279583 0.078 Uiso 1 1 calc R . . . .
C15 C 1.022(2) 0.3635(18) 0.3140(6) 0.068(3) Uani 1 1 d . . . . .
H15 H 1.091310 0.360190 0.271305 0.081 Uiso 1 1 calc R . . . .
C16 C 1.101(2) 0.4630(17) 0.3720(6) 0.071(3) Uani 1 1 d . . . . .
H16 H 1.227256 0.526906 0.369092 0.085 Uiso 1 1 calc R . . . .
C17 C 1.001(2) 0.4714(16) 0.4340(6) 0.065(3) Uani 1 1 d . . . . .
H17 H 1.054056 0.545218 0.471917 0.078 Uiso 1 1 calc R . . . .
C18 C 1.087(2) 0.651(2) 0.8905(7) 0.079(4) Uani 1 1 d . . . . .
H18A H 1.135013 0.544289 0.875405 0.119 Uiso 1 1 calc GR . . . .
H18B H 1.168742 0.679947 0.938026 0.119 Uiso 1 1 calc GR . . . .
H18C H 1.111463 0.732491 0.854100 0.119 Uiso 1 1 calc GR . . . .
C19 C 0.693(3) 0.8499(17) 0.9012(9) 0.086(4) Uani 1 1 d . . . . .
H19A H 0.681083 0.898202 0.852323 0.129 Uiso 1 1 calc GR . . . .
H19B H 0.793758 0.914134 0.935480 0.129 Uiso 1 1 calc GR . . . .
H19C H 0.549108 0.848921 0.917395 0.129 Uiso 1 1 calc GR . . . .
C20 C 0.744(3) 0.530(3) 0.9799(7) 0.108(6) Uani 1 1 d . . . . .
H20A H 0.589838 0.501450 0.975715 0.162 Uiso 1 1 calc GR . . . .
H20B H 0.784571 0.597830 1.023301 0.162 Uiso 1 1 calc GR . . . .
H20C H 0.832259 0.430595 0.984383 0.162 Uiso 1 1 calc GR . . . .

loop_
_atom_site_aniso_label
_atom_site_aniso_U_11
_atom_site_aniso_U_22
_atom_site_aniso_U_33
_atom_site_aniso_U_23
_atom_site_aniso_U_13
_atom_site_aniso_U_12
Br1 0.0545(8) 0.0616(7) 0.0860(7) -0.0016(6) 0.0187(5) 0.0034(6)
Si1 0.0475(17) 0.0517(16) 0.0693(13) -0.0014(12) 0.0106(11) 0.0019(14)
C1 0.030(5) 0.050(6) 0.082(6) -0.004(5) 0.012(4) 0.003(4)
C2 0.043(6) 0.049(6) 0.076(6) -0.004(5) 0.018(4) 0.001(5)
C3 0.044(6) 0.053(6) 0.080(6) -0.001(5) 0.013(5) 0.001(5)
C4 0.052(7) 0.040(6) 0.085(6) 0.005(4) 0.018(5) 0.003(4)
C5 0.054(7) 0.056(6) 0.083(6) 0.006(5) 0.011(5) 0.011(6)
C6 0.039(6) 0.036(5) 0.078(6) 0.003(4) 0.008(4) -0.001(4)
C7 0.058(7) 0.049(6) 0.079(6) -0.002(5) 0.005(5) -0.010(5)
C8 0.052(7) 0.055(6) 0.072(5) -0.006(5) 0.010(4) -0.006(5)
C9 0.052(6) 0.040(5) 0.069(5) 0.002(4) 0.011(4) 0.002(5)
C10 0.056(7) 0.041(5) 0.080(6) 0.001(4) 0.010(5) -0.013(5)
C11 0.056(7) 0.052(6) 0.072(5) 0.000(5) 0.005(5) -0.006(5)
C12 0.048(6) 0.036(5) 0.073(5) 0.003(4) 0.013(4) -0.005(4)
C13 0.058(7) 0.036(6) 0.087(6) 0.003(4) 0.016(5) -0.005(4)
C14 0.076(8) 0.048(8) 0.075(5) -0.002(4) 0.022(5) 0.000(5)
C15 0.072(9) 0.057(7) 0.077(6) 0.008(5) 0.021(5) 0.008(6)
C16 0.056(8) 0.066(8) 0.089(7) 0.017(6) 0.009(6) -0.008(6)
C17 0.059(8) 0.058(7) 0.078(6) 0.008(5) 0.008(5) -0.011(6)
C18 0.047(7) 0.088(9) 0.105(8) -0.033(8) 0.019(5) -0.003(7)
C19 0.066(10) 0.054(8) 0.137(12) -0.019(7) 0.013(8) 0.004(7)
C20 0.109(14) 0.130(16) 0.080(7) 0.017(9) -0.005(8) -0.030(12)

loop_
_atom_type_symbol
_atom_type_description
_atom_type_scat_dispersion_real
_atom_type_scat_dispersion_imag
_atom_type_scat_source
C C 0.0148 0.0070 'International Tables Vol C Tables 4.2.6.8 and 6.1.1.4'
H H 0.0000 0.0000 'International Tables Vol C Tables 4.2.6.8 and 6.1.1.4'
Br Br -0.9502 1.0410 'International Tables Vol C Tables 4.2.6.8 and 6.1.1.4'
Si Si 0.2148 0.2488 'International Tables Vol C Tables 4.2.6.8 and 6.1.1.4'

loop_
_geom_angle_atom_site_label_1
_geom_angle_atom_site_label_2
_geom_angle_atom_site_label_3
_geom_angle
_geom_angle_site_symmetry_1
_geom_angle_site_symmetry_3
_geom_angle_publ_flag
C3 Si1 C18 110.6(5) . . ?
C19 Si1 C3 109.0(6) . . ?
C19 Si1 C18 108.3(8) . . ?
C19 Si1 C20 110.4(9) . . ?
C20 Si1 C3 107.1(7) . . ?
C20 Si1 C18 111.5(8) . . ?
C2 C1 H1 107.9 . . ?
C2 C1 C4 111.1(9) . . ?
C2 C1 C6 111.6(10) . . ?
C4 C1 H1 107.9 . . ?
C6 C1 H1 107.9 . . ?
C6 C1 C4 110.4(9) . . ?
C3 C2 C1 179.1(13) . . ?
C2 C3 Si1 175.4(11) . . ?
C1 C4 H4A 108.5 . . ?
C1 C4 H4B 108.5 . . ?
H4A C4 H4B 107.5 . . ?
C5 C4 C1 115.3(10) . . ?
C5 C4 H4A 108.5 . . ?
C5 C4 H4B 108.5 . . ?
Br1 C5 H5A 109.2 . . ?
Br1 C5 H5B 109.2 . . ?
C4 C5 Br1 112.2(7) . . ?
C4 C5 H5A 109.2 . . ?
C4 C5 H5B 109.2 . . ?
H5A C5 H5B 107.9 . . ?
C7 C6 C1 117.6(11) . . ?
C11 C6 C1 123.6(9) . . ?
C11 C6 C7 118.8(10) . . ?
C6 C7 H7 120.1 . . ?
C8 C7 C6 119.8(12) . . ?
C8 C7 H7 120.1 . . ?
C7 C8 H8 119.1 . . ?
C7 C8 C9 121.8(10) . . ?
C9 C8 H8 119.1 . . ?
C8 C9 C10 116.8(10) . . ?
C8 C9 C12 122.0(9) . . ?
C10 C9 C12 121.1(11) . . ?
C9 C10 H10 118.9 . . ?
C11 C10 C9 122.1(11) . . ?
C11 C10 H10 118.9 . . ?
C6 C11 C10 120.7(10) . . ?
C6 C11 H11 119.7 . . ?
C10 C11 H11 119.7 . . ?
C13 C12 C9 121.4(10) . . ?
C17 C12 C9 121.7(10) . . ?
C17 C12 C13 116.9(10) . . ?
C12 C13 H13 119.2 . . ?
C14 C13 C12 121.6(11) . . ?
C14 C13 H13 119.2 . . ?
C13 C14 H14 119.9 . . ?
C15 C14 C13 120.1(10) . . ?
C15 C14 H14 119.9 . . ?
C14 C15 H15 120.5 . . ?
C14 C15 C16 118.9(11) . . ?
C16 C15 H15 120.5 . . ?
C15 C16 H16 119.3 . . ?
C15 C16 C17 121.4(12) . . ?
C17 C16 H16 119.3 . . ?
C12 C17 H17 119.6 . . ?
C16 C17 C12 120.9(11) . . ?
C16 C17 H17 119.6 . . ?
Si1 C18 H18A 109.5 . . ?
Si1 C18 H18B 109.5 . . ?
Si1 C18 H18C 109.5 . . ?
H18A C18 H18B 109.5 . . ?
H18A C18 H18C 109.5 . . ?
H18B C18 H18C 109.5 . . ?
Si1 C19 H19A 109.5 . . ?
Si1 C19 H19B 109.5 . . ?
Si1 C19 H19C 109.5 . . ?
H19A C19 H19B 109.5 . . ?
H19A C19 H19C 109.5 . . ?
H19B C19 H19C 109.5 . . ?
Si1 C20 H20A 109.5 . . ?
Si1 C20 H20B 109.5 . . ?
Si1 C20 H20C 109.5 . . ?
H20A C20 H20B 109.5 . . ?
H20A C20 H20C 109.5 . . ?
H20B C20 H20C 109.5 . . ?

loop_
_geom_bond_atom_site_label_1
_geom_bond_atom_site_label_2
_geom_bond_distance
_geom_bond_site_symmetry_2
_geom_bond_publ_flag
Br1 C5 1.944(12) . ?
Si1 C3 1.841(11) . ?
Si1 C18 1.842(13) . ?
Si1 C19 1.827(15) . ?
Si1 C20 1.831(15) . ?
C1 H1 1.0000 . ?
C1 C2 1.487(15) . ?
C1 C4 1.549(16) . ?
C1 C6 1.530(15) . ?
C2 C3 1.191(16) . ?
C4 H4A 0.9900 . ?
C4 H4B 0.9900 . ?
C4 C5 1.507(17) . ?
C5 H5A 0.9900 . ?
C5 H5B 0.9900 . ?
C6 C7 1.416(14) . ?
C6 C11 1.369(16) . ?
C7 H7 0.9500 . ?
C7 C8 1.386(17) . ?
C8 H8 0.9500 . ?
C8 C9 1.394(17) . ?
C9 C10 1.398(15) . ?
C9 C12 1.477(15) . ?
C10 H10 0.9500 . ?
C10 C11 1.382(17) . ?
C11 H11 0.9500 . ?
C12 C13 1.402(15) . ?
C12 C17 1.392(16) . ?
C13 H13 0.9500 . ?
C13 C14 1.394(17) . ?
C14 H14 0.9500 . ?
C14 C15 1.369(18) . ?
C15 H15 0.9500 . ?
C15 C16 1.382(18) . ?
C16 H16 0.9500 . ?
C16 C17 1.382(18) . ?
C17 H17 0.9500 . ?
C18 H18A 0.9800 . ?
C18 H18B 0.9800 . ?
C18 H18C 0.9800 . ?
C19 H19A 0.9800 . ?
C19 H19B 0.9800 . ?
C19 H19C 0.9800 . ?
C20 H20A 0.9800 . ?
C20 H20B 0.9800 . ?
C20 H20C 0.9800 . ?
